data_2223705
loop_
_publ_author_name
'Xie, Li-Xia'
'Zheng, Xian-Fu'
'Su, Hui'
'Jin, Qiu'

_publ_section_title
;
 Poly[bis[\m~3~-2-(1<i>H</i>-tetrazol-1-yl)acetato]cadmium(II)]
;
_journal_coeditor_code CV2629
_journal_issue 11
_journal_name_full 'Acta Crystallographica Section E'
_journal_page_first m1414
_journal_paper_doi 10.1107/S160053680904255X
_journal_volume 65
_journal_year 2009
_chemical_formula_iupac '[Cd (C3 H3 N4 O2)2]'
_chemical_formula_moiety 'C6 H6 Cd N8 O4'
_chemical_formula_sum 'C6 H6 Cd N8 O4'
_chemical_formula_weight 366.60
_chemical_name_systematic
;
Poly[bis[\m~3~-2-(1<i>H</i>-tetrazol-1-yl)acetato]cadmium(II)]
;
_space_group_IT_number 15
_symmetry_cell_setting monoclinic
_symmetry_space_group_name_Hall '-C 2yc'
_symmetry_space_group_name_H-M 'C 1 2/c 1'
_atom_sites_solution_hydrogens geom
_atom_sites_solution_primary direct
_atom_sites_solution_secondary difmap
_audit_creation_method SHELXL-97
_cell_angle_alpha 90.00
_cell_angle_beta 118.42(3)
_cell_angle_gamma 90.00
_cell_formula_units_Z 4
_cell_length_a 14.750(3)
_cell_length_b 8.857(2)
_cell_length_c 9.503(2)
_cell_measurement_reflns_used 2016
_cell_measurement_temperature 293(2)
_cell_measurement_theta_max 29.1205
_cell_measurement_theta_min 2.4370
_cell_volume 1091.9(5)
_computing_cell_refinement 'CrystalClear (Rigaku, 2000)'
_computing_data_collection 'CrystalClear (Rigaku, 2000)'
_computing_data_reduction 'CrystalClear (Rigaku, 2000)'
_computing_molecular_graphics 'SHELXTL (Sheldrick, 2008)'
_computing_publication_material 'SHELXTL (Sheldrick, 2008)'
_computing_structure_refinement 'SHELXL97 (Sheldrick, 2008)'
_computing_structure_solution 'SHELXS97 (Sheldrick, 2008)'
_diffrn_ambient_temperature 293(2)
_diffrn_measured_fraction_theta_full 0.988
_diffrn_measured_fraction_theta_max 0.988
_diffrn_measurement_device_type 'Rigaku Mercury CCD'
_diffrn_measurement_method \w
_diffrn_radiation_monochromator graphite
_diffrn_radiation_source 'fine-focus sealed tube'
_diffrn_radiation_type MoK\a
_diffrn_radiation_wavelength 0.71073
_diffrn_reflns_av_R_equivalents 0.0249
_diffrn_reflns_av_sigmaI/netI 0.0161
_diffrn_reflns_limit_h_max 19
_diffrn_reflns_limit_h_min -20
_diffrn_reflns_limit_k_max 12
_diffrn_reflns_limit_k_min -12
_diffrn_reflns_limit_l_max 12
_diffrn_reflns_limit_l_min -13
_diffrn_reflns_number 6805
_diffrn_reflns_theta_full 29.12
_diffrn_reflns_theta_max 29.12
_diffrn_reflns_theta_min 3.17
_diffrn_standards_decay_% 0
_diffrn_standards_number 0
_exptl_absorpt_coefficient_mu 2.029
_exptl_absorpt_correction_T_max 0.673
_exptl_absorpt_correction_T_min 0.666
_exptl_absorpt_correction_type multi-scan
_exptl_absorpt_process_details '(CrystalClear; Rigaku, 2000)'
_exptl_crystal_colour colourless
_exptl_crystal_density_diffrn 2.230
_exptl_crystal_density_method 'not measured'
_exptl_crystal_description prism
_exptl_crystal_F_000 712
_exptl_crystal_size_max 0.20
_exptl_crystal_size_mid 0.20
_exptl_crystal_size_min 0.20
_refine_diff_density_max 0.380
_refine_diff_density_min -0.443
_refine_ls_extinction_method none
_refine_ls_goodness_of_fit_ref 0.944
_refine_ls_hydrogen_treatment constr
_refine_ls_matrix_type full
_refine_ls_number_parameters 87
_refine_ls_number_reflns 1452
_refine_ls_number_restraints 0
_refine_ls_restrained_S_all 0.944
_refine_ls_R_factor_all 0.0172
_refine_ls_R_factor_gt 0.0170
_refine_ls_shift/su_max 0.001
_refine_ls_shift/su_mean 0.000
_refine_ls_structure_factor_coef Fsqd
_refine_ls_weighting_details 'calc w=1/[\s^2^(Fo^2^)+(0.0394P)^2^+0.8P] where P=(Fo^2^+2Fc^2^)/3'
_refine_ls_weighting_scheme calc
_refine_ls_wR_factor_gt 0.0489
_refine_ls_wR_factor_ref 0.0491
_reflns_number_gt 1441
_reflns_number_total 1452
_reflns_threshold_expression I>2\s(I)
_cod_data_source_file cv2629.cif
_cod_data_source_block I
_cod_original_cell_volume 1091.8(4)
_cod_original_sg_symbol_H-M 'C 2/c'
_cod_database_code 2223705
_cod_database_fobs_code 2223705

loop_
_symmetry_equiv_pos_as_xyz
'x, y, z'
'-x, y, -z+1/2'
'x+1/2, y+1/2, z'
'-x+1/2, y+1/2, -z+1/2'
'-x, -y, -z'
'x, -y, z-1/2'
'-x+1/2, -y+1/2, -z'
'x+1/2, -y+1/2, z-1/2'

loop_
_atom_site_type_symbol
_atom_site_label
_atom_site_fract_x
_atom_site_fract_y
_atom_site_fract_z
_atom_site_U_iso_or_equiv
_atom_site_adp_type
_atom_site_calc_flag
_atom_site_refinement_flags
_atom_site_occupancy
_atom_site_disorder_assembly
_atom_site_disorder_group
Cd Cd1 0.0000 0.535583(15) 0.2500 0.01857(7) Uani d S 1 . .
O O1 -0.03228(9) 0.34712(15) 0.06557(14) 0.0254(2) Uani d . 1 . .
O O2 0.05506(13) 0.28052(17) -0.06267(17) 0.0377(3) Uani d . 1 . .
N N3 0.25046(14) -0.05131(19) 0.0670(2) 0.0335(4) Uani d . 1 . .
N N4 0.32460(13) 0.02896(15) 0.1891(2) 0.0257(3) Uani d . 1 . .
C C3 0.27659(12) 0.1113(2) 0.24775(19) 0.0260(3) Uani d . 1 . .
H H3A 0.3077 0.1781 0.3332 0.031 Uiso calc R 1 . .
N N1 0.17630(10) 0.08377(16) 0.16511(16) 0.0205(2) Uani d . 1 . .
C C1 0.03356(12) 0.27150(17) 0.04894(17) 0.0208(3) Uani d . 1 . .
C C2 0.09014(12) 0.15137(19) 0.17684(18) 0.0222(3) Uani d . 1 . .
H H2A 0.1155 0.1969 0.2817 0.027 Uiso calc R 1 . .
H H2B 0.0418 0.0726 0.1669 0.027 Uiso calc R 1 . .
N N2 0.16106(13) -0.01883(19) 0.0519(2) 0.0329(4) Uani d . 1 . .

loop_
_atom_site_aniso_label
_atom_site_aniso_U_11
_atom_site_aniso_U_22
_atom_site_aniso_U_33
_atom_site_aniso_U_12
_atom_site_aniso_U_13
_atom_site_aniso_U_23
Cd1 0.01602(10) 0.02182(10) 0.01872(10) 0.000 0.00896(7) 0.000
O1 0.0187(5) 0.0290(6) 0.0235(5) 0.0055(4) 0.0058(4) -0.0047(4)
O2 0.0526(9) 0.0394(7) 0.0324(7) 0.0211(6) 0.0295(7) 0.0158(6)
N3 0.0222(8) 0.0369(8) 0.0392(9) 0.0018(6) 0.0127(7) -0.0138(6)
N4 0.0177(7) 0.0329(8) 0.0255(7) 0.0025(5) 0.0093(6) -0.0021(5)
C3 0.0172(7) 0.0354(8) 0.0217(7) 0.0015(6) 0.0064(6) -0.0056(6)
N1 0.0168(6) 0.0234(6) 0.0203(6) 0.0022(5) 0.0081(5) -0.0005(5)
C1 0.0198(7) 0.0219(6) 0.0182(6) 0.0018(5) 0.0070(5) -0.0005(5)
C2 0.0178(6) 0.0298(7) 0.0212(7) 0.0061(5) 0.0111(5) 0.0048(6)
N2 0.0222(8) 0.0339(8) 0.0397(10) -0.0015(6) 0.0124(7) -0.0153(7)

loop_
_atom_type_symbol
_atom_type_description
_atom_type_scat_dispersion_real
_atom_type_scat_dispersion_imag
_atom_type_scat_source
C C 0.0033 0.0016 'International Tables Vol C Tables 4.2.6.8 and 6.1.1.4'
H H 0.0000 0.0000 'International Tables Vol C Tables 4.2.6.8 and 6.1.1.4'
Cd Cd -0.8075 1.2024 'International Tables Vol C Tables 4.2.6.8 and 6.1.1.4'
N N 0.0061 0.0033 'International Tables Vol C Tables 4.2.6.8 and 6.1.1.4'
O O 0.0106 0.0060 'International Tables Vol C Tables 4.2.6.8 and 6.1.1.4'

loop_
_geom_angle_atom_site_label_1
_geom_angle_atom_site_label_2
_geom_angle_atom_site_label_3
_geom_angle_site_symmetry_1
_geom_angle_site_symmetry_3
_geom_angle
_geom_angle_publ_flag
O2 Cd1 O2 6_566 5_565 87.75(8) ?
O2 Cd1 O1 6_566 . 171.86(5) ?
O2 Cd1 O1 5_565 . 93.23(6) ?
O2 Cd1 O1 6_566 2 93.23(6) ?
O2 Cd1 O1 5_565 2 171.86(5) ?
O1 Cd1 O1 . 2 86.94(7) ?
O2 Cd1 N4 6_566 3_455 98.72(6) ?
O2 Cd1 N4 5_565 3_455 83.34(6) ?
O1 Cd1 N4 . 3_455 89.42(5) ?
O1 Cd1 N4 2 3_455 88.52(5) ?
O2 Cd1 N4 6_566 4 83.34(6) ?
O2 Cd1 N4 5_565 4 98.72(6) ?
O1 Cd1 N4 . 4 88.52(5) ?
O1 Cd1 N4 2 4 89.42(5) ?
N4 Cd1 N4 3_455 4 177.16(7) ?
C1 O1 Cd1 . . 126.41(11) ?
C1 O2 Cd1 . 5_565 125.12(11) ?
N2 N3 N4 . . 110.14(16) ?
C3 N4 N3 . . 106.04(15) ?
C3 N4 Cd1 . 3_545 129.09(12) ?
N3 N4 Cd1 . 3_545 124.37(12) ?
N4 C3 N1 . . 108.77(15) ?
N4 C3 H3A . . 125.6 ?
N1 C3 H3A . . 125.6 ?
C3 N1 N2 . . 108.25(14) ?
C3 N1 C2 . . 130.32(14) ?
N2 N1 C2 . . 121.34(14) ?
O2 C1 O1 . . 126.95(15) ?
O2 C1 C2 . . 117.22(14) ?
O1 C1 C2 . . 115.79(13) ?
N1 C2 C1 . . 113.02(12) ?
N1 C2 H2A . . 109.0 ?
C1 C2 H2A . . 109.0 ?
N1 C2 H2B . . 109.0 ?
C1 C2 H2B . . 109.0 ?
H2A C2 H2B . . 107.8 ?
N3 N2 N1 . . 106.81(15) ?

loop_
_geom_bond_atom_site_label_1
_geom_bond_atom_site_label_2
_geom_bond_site_symmetry_2
_geom_bond_distance
_geom_bond_publ_flag
Cd1 O2 6_566 2.2595(14) ?
Cd1 O2 5_565 2.2595(14) ?
Cd1 O1 . 2.3000(13) ?
Cd1 O1 2 2.3000(13) ?
Cd1 N4 3_455 2.3678(17) ?
Cd1 N4 4 2.3678(17) ?
O1 C1 . 1.2502(19) ?
O2 C1 . 1.246(2) ?
O2 Cd1 5_565 2.2595(14) ?
N3 N2 . 1.289(2) ?
N3 N4 . 1.356(2) ?
N4 C3 . 1.311(2) ?
N4 Cd1 3_545 2.3678(17) ?
C3 N1 . 1.326(2) ?
C3 H3A . 0.9300 ?
N1 N2 . 1.343(2) ?
N1 C2 . 1.4564(19) ?
C1 C2 . 1.530(2) ?
C2 H2A . 0.9700 ?
C2 H2B . 0.9700 ?

loop_
_geom_torsion_atom_site_label_1
_geom_torsion_atom_site_label_2
_geom_torsion_atom_site_label_3
_geom_torsion_atom_site_label_4
_geom_torsion_site_symmetry_1
_geom_torsion_site_symmetry_2
_geom_torsion_site_symmetry_3
_geom_torsion_site_symmetry_4
_geom_torsion
_geom_torsion_publ_flag
O2 Cd1 O1 C1 6_566 . . . 12.4(4) ?
O2 Cd1 O1 C1 5_565 . . . 109.08(14) ?
O1 Cd1 O1 C1 2 . . . -79.07(13) ?
N4 Cd1 O1 C1 3_455 . . . -167.62(14) ?
N4 Cd1 O1 C1 4 . . . 10.43(14) ?
N2 N3 N4 C3 . . . . 0.1(2) ?
N2 N3 N4 Cd1 . . . 3_545 -172.37(14) ?
N3 N4 C3 N1 . . . . -0.2(2) ?
Cd1 N4 C3 N1 3_545 . . . 171.87(11) ?
N4 C3 N1 N2 . . . . 0.1(2) ?
N4 C3 N1 C2 . . . . -176.36(15) ?
Cd1 O2 C1 O1 5_565 . . . 10.9(3) ?
Cd1 O2 C1 C2 5_565 . . . -171.73(11) ?
Cd1 O1 C1 O2 . . . . -108.22(18) ?
Cd1 O1 C1 C2 . . . . 74.34(18) ?
C3 N1 C2 C1 . . . . 100.0(2) ?
N2 N1 C2 C1 . . . . -76.1(2) ?
O2 C1 C2 N1 . . . . 11.3(2) ?
O1 C1 C2 N1 . . . . -171.02(14) ?
N4 N3 N2 N1 . . . . -0.1(2) ?
C3 N1 N2 N3 . . . . 0.0(2) ?
C2 N1 N2 N3 . . . . 176.83(16) ?
